data_7134487
loop_
_publ_author_name
'Li, Yifei'
'Wang, Fenglei'
'Xiang, Shengchang'
'Fan, Xi'
'Zhang, Zhangjing'

_publ_section_title
;
 Restructuring of mortise-and-tenon frameworks at the molecular level
;
_journal_issue 46
_journal_name_full 'Chemical Communications'
_journal_page_first 8343
_journal_page_last 8346
_journal_paper_doi 10.1039/D5CC01967B
_journal_volume 61
_journal_year 2025
_chemical_formula_moiety 'C24 H16 Cu2 F2 N2 O4'
_chemical_formula_sum 'C24 H16 Cu2 F2 N2 O4'
_chemical_formula_weight 561.47
_space_group_crystal_system monoclinic
_space_group_IT_number 14
_space_group_name_Hall '-P 2yn'
_space_group_name_H-M_alt 'P 1 21/n 1'
_atom_sites_solution_hydrogens geom
_atom_sites_solution_primary dual
_audit_creation_date 2024-11-26
_audit_creation_method
;
Olex2 1.5
(compiled 2024.02.16 svn.r378c4104 for OlexSys, GUI svn.r6928)
;
_audit_update_record
;
2024-11-28 deposited with the CCDC.	2025-04-30 downloaded from the CCDC.
;
_cell_angle_alpha 90
_cell_angle_beta 92.220(2)
_cell_angle_gamma 90
_cell_formula_units_Z 4
_cell_length_a 11.6320(3)
_cell_length_b 7.8201(2)
_cell_length_c 23.9312(4)
_cell_measurement_reflns_used 8915
_cell_measurement_temperature 199.8(3)
_cell_measurement_theta_max 72.6950
_cell_measurement_theta_min 4.3140
_cell_volume 2175.23(9)
_computing_cell_refinement 'CrysAlisPro 1.171.41.93a (Rigaku OD, 2020)'
_computing_data_collection 'CrysAlisPro 1.171.41.93a (Rigaku OD, 2020)'
_computing_data_reduction 'CrysAlisPro 1.171.41.93a (Rigaku OD, 2020)'
_computing_molecular_graphics 'Olex2 1.5 (Dolomanov et al., 2009)'
_computing_publication_material 'Olex2 1.5 (Dolomanov et al., 2009)'
_computing_structure_refinement 'SHELXL 2013/2 (Sheldrick, 2015)'
_computing_structure_solution 'SHELXT 2018/2 (Sheldrick, 2018)'
_diffrn_ambient_environment N~2~
_diffrn_ambient_temperature 199.8(3)
_diffrn_detector 'CCD plate'
_diffrn_detector_area_resol_mean 10.5148
_diffrn_detector_type Atlas
_diffrn_measured_fraction_theta_full 0.999
_diffrn_measured_fraction_theta_max 0.971
_diffrn_measurement_details
;
List of Runs (angles in degrees, time in seconds):

  # Type    Start    End  Width  t~exp~   \w     \q     \k     \f   Frames
#--------------------------------------------------------------------------
  1  \w    -80.00  24.00   1.00    1.00    --  -40.32  96.00  -7.00  104
  2  \w     -2.00  80.00   1.00    1.00    --   40.32 -96.00-116.00   82
  3  \w    101.00 178.00   1.00    1.00    --  103.24  96.00  -7.00   77
  4  \w     21.00 110.00   1.00    1.00    --  103.24 -96.00-116.00   89
  5  \w   -115.00 -16.00   1.00    1.00    --  -40.32 -38.00-120.00   99
  6  \w    -34.00  65.00   1.00    1.00    --   40.32 -38.00 120.00   99
  7  \w     94.00 155.00   1.00    1.00    --  103.24 125.00-120.00   61
  8  \w     28.00 127.00   1.00    1.00    --  103.24 -77.00-120.00   99
  9  \w     75.00 177.00   1.00    1.00    --  103.24  30.00  60.00  102
 10  \w     51.00  78.00   1.00    1.00    --  103.24-125.00  90.00   27
 11  \w     61.00 126.00   1.00    1.00    --  103.24 -45.00-120.00   65
 12  \w     82.00 176.00   1.00    1.00    --  103.24  45.00 -60.00   94
;
_diffrn_measurement_device 'four-circle diffractometer'
_diffrn_measurement_device_type 'SuperNova, Dual, Cu at home/near, Atlas'
_diffrn_measurement_method '\w scans'
_diffrn_orient_matrix_type 'CrysAlisPro convention (1999,Acta A55,543-557)'
_diffrn_orient_matrix_UB_11 -0.0928079000
_diffrn_orient_matrix_UB_12 -0.0877205000
_diffrn_orient_matrix_UB_13 0.0342025000
_diffrn_orient_matrix_UB_21 -0.0100352000
_diffrn_orient_matrix_UB_22 0.1622036000
_diffrn_orient_matrix_UB_23 0.0359707000
_diffrn_orient_matrix_UB_31 -0.0940646000
_diffrn_orient_matrix_UB_32 0.0694671000
_diffrn_orient_matrix_UB_33 -0.0410524000
_diffrn_radiation_monochromator mirror
_diffrn_radiation_probe x-ray
_diffrn_radiation_type 'Cu K\a'
_diffrn_radiation_wavelength 1.54184
_diffrn_reflns_av_R_equivalents 0.0286
_diffrn_reflns_av_unetI/netI 0.0233
_diffrn_reflns_Laue_measured_fraction_full 0.999
_diffrn_reflns_Laue_measured_fraction_max 0.971
_diffrn_reflns_limit_h_max 13
_diffrn_reflns_limit_h_min -14
_diffrn_reflns_limit_k_max 9
_diffrn_reflns_limit_k_min -8
_diffrn_reflns_limit_l_max 26
_diffrn_reflns_limit_l_min -29
_diffrn_reflns_number 12304
_diffrn_reflns_point_group_measured_fraction_full 0.999
_diffrn_reflns_point_group_measured_fraction_max 0.971
_diffrn_reflns_theta_full 67.684
_diffrn_reflns_theta_max 72.747
_diffrn_reflns_theta_min 3.697
_diffrn_source 'micro-focus sealed X-ray tube'
_diffrn_source_type 'SuperNova (Cu) X-ray Source'
_exptl_absorpt_coefficient_mu 2.881
_exptl_absorpt_correction_T_max 1.00000
_exptl_absorpt_correction_T_min 0.23644
_exptl_absorpt_correction_type multi-scan
_exptl_absorpt_process_details
;
CrysAlisPro 1.171.41.93a (Rigaku Oxford Diffraction, 2020)
Empirical absorption correction using spherical harmonics,
implemented in SCALE3 ABSPACK scaling algorithm.
;
_exptl_crystal_colour 'clear reddish red'
_exptl_crystal_colour_lustre clear
_exptl_crystal_colour_modifier reddish
_exptl_crystal_colour_primary red
_exptl_crystal_density_diffrn 1.714
_exptl_crystal_description block
_exptl_crystal_F_000 1128
_exptl_crystal_size_max 0.05
_exptl_crystal_size_mid 0.05
_exptl_crystal_size_min 0.05
_refine_diff_density_max 0.899
_refine_diff_density_min -1.002
_refine_diff_density_rms 0.135
_refine_ls_extinction_method none
_refine_ls_goodness_of_fit_ref 1.159
_refine_ls_hydrogen_treatment constr
_refine_ls_matrix_type full
_refine_ls_number_parameters 307
_refine_ls_number_reflns 4220
_refine_ls_number_restraints 0
_refine_ls_restrained_S_all 1.159
_refine_ls_R_factor_all 0.0644
_refine_ls_R_factor_gt 0.0614
_refine_ls_shift/su_max 0.001
_refine_ls_shift/su_mean 0.000
_refine_ls_structure_factor_coef Fsqd
_refine_ls_weighting_details
;
 w=1/[\s^2^(Fo^2^)+(0.0526P)^2^+12.7646P]
 where P=(Fo^2^+2Fc^2^)/3
;
_refine_ls_weighting_scheme calc
_refine_ls_wR_factor_gt 0.1626
_refine_ls_wR_factor_ref 0.1643
_reflns_Friedel_coverage 0.000
_reflns_number_gt 3946
_reflns_number_total 4220
_reflns_threshold_expression 'I > 2\s(I)'
_cod_data_source_file d5cc01967b2.cif
_cod_data_source_block MTF-5
_cod_depositor_comments 'Adding full bibliography for 7134486--7134487.cif.'
_cod_database_code 7134487
_shelxl_version_number 2013-2
_shelx_space_group_comment
;
The symmetry employed for this shelxl refinement is uniquely defined
by the following loop, which should always be used as a source of
symmetry information in preference to the above space-group names.
They are only intended as comments.
;
_shelx_estimated_absorpt_t_max 0.869
_shelx_estimated_absorpt_t_min 0.869
_olex2_refinement_description
;
1. Fixed Uiso
 At 1.2 times of:
  All C(H) groups
2.a Aromatic/amide H refined with riding coordinates:
 C00F(H00F), C00G(H00G), C00I(H00I), C00J(H00J), C00K(H00K), C00M(H00M),
 C00N(H00N), C00O(H00O), C00P(H00P), C00Q(H00Q), C00R(H00R), C00S(H00S),
 C00T(H00T), C00U(H00U), C00X(H00X), C00Y(H00Y)
;
_olex2_submission_special_instructions 'No special instructions were received'
_oxdiff_exptl_absorpt_empirical_details
;
Empirical correction (ABSPACK) includes:
- Absorption correction using spherical harmonics
- Frame scaling
- Detector area scaling
;
_oxdiff_exptl_absorpt_empirical_full_max 3.859
_oxdiff_exptl_absorpt_empirical_full_min 0.567

loop_
_space_group_symop_operation_xyz
'x, y, z'
'-x+1/2, y+1/2, -z+1/2'
'-x, -y, -z'
'x-1/2, -y-1/2, z-1/2'

loop_
_atom_site_label
_atom_site_type_symbol
_atom_site_fract_x
_atom_site_fract_y
_atom_site_fract_z
_atom_site_U_iso_or_equiv
_atom_site_adp_type
_atom_site_occupancy
_atom_site_site_symmetry_order
_atom_site_calc_flag
_atom_site_refinement_flags_posn
_atom_site_refinement_flags_adp
_atom_site_refinement_flags_occupancy
_atom_site_disorder_assembly
_atom_site_disorder_group
Cu01 Cu 0.48077(6) 0.81603(9) 0.49310(3) 0.0250(2) Uani 1 1 d . . . . .
Cu02 Cu 0.28684(6) 0.99530(9) 0.49478(3) 0.0246(2) Uani 1 1 d . . . . .
O003 O 0.4580(3) 0.8340(4) 0.41221(13) 0.0260(7) Uani 1 1 d . . . . .
O004 O 0.4564(3) 0.7906(4) 0.57246(13) 0.0269(7) Uani 1 1 d . . . . .
O005 O 0.2952(3) 0.9468(5) 0.57445(13) 0.0271(7) Uani 1 1 d . . . . .
O006 O 0.2947(3) 0.9842(5) 0.41384(14) 0.0319(8) Uani 1 1 d . . . . .
N007 N 1.1266(3) 0.1343(5) 0.49301(16) 0.0208(8) Uani 1 1 d . . . . .
F008 F 0.3738(4) 0.7724(6) 0.82901(14) 0.0681(12) Uani 1 1 d . . . . .
F009 F 0.3641(4) 0.9404(7) 0.15585(14) 0.0745(14) Uani 1 1 d . . . . .
N00A N 0.6181(3) 0.6348(5) 0.48963(16) 0.0243(8) Uani 1 1 d . . . . .
C00B C 0.9175(4) 0.3169(5) 0.49005(18) 0.0186(9) Uani 1 1 d . . . . .
C00C C 0.3751(4) 0.9105(6) 0.38919(19) 0.0226(9) Uani 1 1 d . . . . .
C00D C 0.8096(4) 0.4189(6) 0.48879(19) 0.0195(9) Uani 1 1 d . . . . .
C00E C 0.3728(4) 0.8560(6) 0.5968(2) 0.0231(9) Uani 1 1 d . . . . .
C00F C 1.0708(4) 0.1673(6) 0.53943(19) 0.0221(9) Uani 1 1 d . . . . .
H00F H 1.1033 0.1276 0.5741 0.027 Uiso 1 1 calc R U . . .
C00G C 0.9689(4) 0.2557(6) 0.53985(19) 0.0245(10) Uani 1 1 d . . . . .
H00G H 0.9331 0.2754 0.5743 0.029 Uiso 1 1 calc R U . . .
C00H C 0.3698(4) 0.9145(6) 0.32672(19) 0.0248(10) Uani 1 1 d . . . . .
C00I C 0.7692(4) 0.5014(6) 0.44103(19) 0.0258(10) Uani 1 1 d . . . . .
H00I H 0.8067 0.4851 0.4069 0.031 Uiso 1 1 calc R U . . .
C00J C 0.9755(4) 0.2786(7) 0.4417(2) 0.0285(11) Uani 1 1 d . . . . .
H00J H 0.9443 0.3137 0.4063 0.034 Uiso 1 1 calc R U . . .
C00K C 0.6748(4) 0.6071(6) 0.44270(19) 0.0261(10) Uani 1 1 d . . . . .
H00K H 0.6488 0.6627 0.4093 0.031 Uiso 1 1 calc R U . . .
C00L C 0.3690(4) 0.8254(6) 0.65839(19) 0.0256(10) Uani 1 1 d . . . . .
C00M C 0.7473(4) 0.4419(7) 0.5365(2) 0.0273(10) Uani 1 1 d . . . . .
H00M H 0.7692 0.3838 0.5701 0.033 Uiso 1 1 calc R U . . .
C00N C 1.0779(4) 0.1902(7) 0.4451(2) 0.0291(11) Uani 1 1 d . . . . .
H00N H 1.1159 0.1678 0.4115 0.035 Uiso 1 1 calc R U . . .
C00O C 0.4554(5) 0.8366(7) 0.2968(2) 0.0311(11) Uani 1 1 d . . . . .
H00O H 0.5162 0.7778 0.3163 0.037 Uiso 1 1 calc R U . . .
C00P C 0.6540(4) 0.5491(7) 0.5347(2) 0.0303(11) Uani 1 1 d . . . . .
H00P H 0.6125 0.5626 0.5679 0.036 Uiso 1 1 calc R U . . .
C00Q C 0.2830(5) 0.8963(8) 0.6892(2) 0.0366(12) Uani 1 1 d . . . . .
H00Q H 0.2229 0.9591 0.6707 0.044 Uiso 1 1 calc R U . . .
C00R C 0.4551(5) 0.7316(7) 0.6863(2) 0.0345(12) Uani 1 1 d . . . . .
H00R H 0.5139 0.6802 0.6655 0.041 Uiso 1 1 calc R U . . .
C00S C 0.2813(5) 0.9997(7) 0.2977(2) 0.0344(12) Uani 1 1 d . . . . .
H00S H 0.2221 1.0527 0.3177 0.041 Uiso 1 1 calc R U . . .
C00T C 0.4568(6) 0.7117(8) 0.7437(2) 0.0438(14) Uani 1 1 d . . . . .
H00T H 0.5156 0.6475 0.7626 0.053 Uiso 1 1 calc R U . . .
C00U C 0.4532(5) 0.8436(8) 0.2390(2) 0.0401(13) Uani 1 1 d . . . . .
H00U H 0.5111 0.7893 0.2184 0.048 Uiso 1 1 calc R U . . .
C00V C 0.3653(6) 0.9307(8) 0.2124(2) 0.0453(15) Uani 1 1 d . . . . .
C00W C 0.3709(6) 0.7875(8) 0.7723(2) 0.0454(15) Uani 1 1 d . . . . .
C00X C 0.2833(6) 0.8771(9) 0.7467(2) 0.0460(15) Uani 1 1 d . . . . .
H00X H 0.2239 0.9253 0.7678 0.055 Uiso 1 1 calc R U . . .
C00Y C 0.2788(5) 1.0080(8) 0.2401(2) 0.0436(15) Uani 1 1 d . . . . .
H00Y H 0.2183 1.0661 0.2202 0.052 Uiso 1 1 calc R U . . .

loop_
_atom_site_aniso_label
_atom_site_aniso_U_11
_atom_site_aniso_U_22
_atom_site_aniso_U_33
_atom_site_aniso_U_23
_atom_site_aniso_U_13
_atom_site_aniso_U_12
Cu01 0.0234(4) 0.0282(4) 0.0236(4) 0.0021(3) 0.0023(3) 0.0116(3)
Cu02 0.0222(4) 0.0285(4) 0.0232(4) 0.0002(3) 0.0020(3) 0.0108(3)
O003 0.0229(16) 0.0314(18) 0.0238(15) 0.0029(14) 0.0026(12) 0.0113(14)
O004 0.0254(16) 0.0301(18) 0.0255(16) 0.0029(14) 0.0048(13) 0.0137(15)
O005 0.0239(16) 0.0345(19) 0.0233(16) 0.0018(14) 0.0056(13) 0.0121(15)
O006 0.0255(17) 0.047(2) 0.0237(16) 0.0009(15) 0.0034(13) 0.0222(16)
N007 0.0126(16) 0.0213(19) 0.0286(19) -0.0008(16) 0.0027(14) 0.0069(15)
F008 0.108(3) 0.074(3) 0.0219(16) 0.0082(18) 0.0047(18) 0.005(3)
F009 0.107(4) 0.095(3) 0.0212(16) 0.000(2) 0.0026(19) 0.024(3)
N00A 0.0221(19) 0.022(2) 0.029(2) 0.0034(16) 0.0075(15) 0.0127(16)
C00B 0.017(2) 0.0132(19) 0.025(2) -0.0016(17) -0.0007(16) -0.0002(17)
C00C 0.019(2) 0.019(2) 0.030(2) -0.0014(18) 0.0044(17) 0.0039(18)
C00D 0.0153(19) 0.015(2) 0.029(2) -0.0004(17) 0.0010(16) 0.0014(17)
C00E 0.019(2) 0.019(2) 0.030(2) -0.0008(19) 0.0012(17) -0.0015(18)
C00F 0.021(2) 0.023(2) 0.023(2) -0.0021(18) -0.0016(17) 0.0061(18)
C00G 0.024(2) 0.027(2) 0.022(2) -0.0026(19) 0.0024(17) 0.007(2)
C00H 0.026(2) 0.023(2) 0.026(2) -0.0008(19) -0.0011(18) 0.0021(19)
C00I 0.025(2) 0.031(3) 0.022(2) -0.0035(19) 0.0025(18) 0.009(2)
C00J 0.027(2) 0.035(3) 0.024(2) 0.006(2) 0.0025(18) 0.018(2)
C00K 0.027(2) 0.027(2) 0.025(2) 0.0003(19) 0.0025(18) 0.011(2)
C00L 0.027(2) 0.024(2) 0.026(2) 0.0014(19) 0.0029(18) -0.0009(19)
C00M 0.023(2) 0.030(3) 0.029(2) 0.007(2) 0.0041(18) 0.010(2)
C00N 0.029(2) 0.033(3) 0.026(2) 0.006(2) 0.0074(19) 0.016(2)
C00O 0.033(3) 0.031(3) 0.030(2) -0.004(2) 0.005(2) 0.003(2)
C00P 0.025(2) 0.038(3) 0.028(2) 0.005(2) 0.0113(19) 0.016(2)
C00Q 0.038(3) 0.040(3) 0.032(3) 0.001(2) 0.007(2) 0.004(3)
C00R 0.039(3) 0.033(3) 0.031(3) 0.004(2) 0.000(2) 0.005(2)
C00S 0.033(3) 0.039(3) 0.031(3) 0.000(2) 0.001(2) 0.010(2)
C00T 0.056(4) 0.042(3) 0.032(3) 0.009(3) -0.007(3) 0.007(3)
C00U 0.048(3) 0.044(3) 0.030(3) -0.006(2) 0.010(2) 0.007(3)
C00V 0.070(4) 0.045(3) 0.021(2) -0.005(2) 0.003(3) 0.000(3)
C00W 0.070(4) 0.043(3) 0.024(3) 0.006(2) 0.003(3) -0.010(3)
C00X 0.057(4) 0.051(4) 0.032(3) -0.001(3) 0.015(3) 0.003(3)
C00Y 0.051(4) 0.050(4) 0.029(3) 0.002(3) -0.009(2) 0.013(3)

loop_
_atom_type_symbol
_atom_type_description
_atom_type_scat_dispersion_real
_atom_type_scat_dispersion_imag
_atom_type_scat_source
C C 0.0181 0.0091 'International Tables Vol C Tables 4.2.6.8 and 6.1.1.4'
H H 0.0000 0.0000 'International Tables Vol C Tables 4.2.6.8 and 6.1.1.4'
Cu Cu -1.9646 0.5888 'International Tables Vol C Tables 4.2.6.8 and 6.1.1.4'
F F 0.0727 0.0534 'International Tables Vol C Tables 4.2.6.8 and 6.1.1.4'
N N 0.0311 0.0180 'International Tables Vol C Tables 4.2.6.8 and 6.1.1.4'
O O 0.0492 0.0322 'International Tables Vol C Tables 4.2.6.8 and 6.1.1.4'

loop_
_geom_angle_atom_site_label_1
_geom_angle_atom_site_label_2
_geom_angle_atom_site_label_3
_geom_angle
_geom_angle_site_symmetry_1
_geom_angle_site_symmetry_3
_geom_angle_publ_flag
Cu02 Cu01 Cu01 66.80(3) . 3_676 ?
O003 Cu01 Cu01 93.17(11) . 3_676 ?
O003 Cu01 Cu02 83.93(9) . . ?
O003 Cu01 N00A 94.72(14) . . ?
O004 Cu01 Cu01 91.01(11) . 3_676 ?
O004 Cu01 Cu02 83.26(9) . . ?
O004 Cu01 O003 163.70(14) . . ?
O004 Cu01 N00A 96.20(14) . . ?
N00A Cu01 Cu01 122.96(12) . 3_676 ?
N00A Cu01 Cu02 170.23(12) . . ?
O005 Cu02 Cu01 84.37(10) . . ?
O005 Cu02 O006 165.09(15) . . ?
O005 Cu02 N007 97.35(14) . 1_465 ?
O006 Cu02 Cu01 83.59(10) . . ?
O006 Cu02 N007 94.43(14) . 1_465 ?
N007 Cu02 Cu01 177.46(11) 1_465 . ?
C00C O003 Cu01 123.2(3) . . ?
C00E O004 Cu01 123.7(3) . . ?
C00E O005 Cu02 122.5(3) . . ?
C00C O006 Cu02 123.3(3) . . ?
C00F N007 Cu02 122.0(3) . 1_645 ?
C00N N007 Cu02 121.4(3) . 1_645 ?
C00N N007 C00F 116.6(4) . . ?
C00K N00A Cu01 122.1(3) . . ?
C00P N00A Cu01 121.1(3) . . ?
C00P N00A C00K 116.8(4) . . ?
C00G C00B C00D 122.3(4) . . ?
C00J C00B C00D 122.3(4) . . ?
C00J C00B C00G 115.4(4) . . ?
O003 C00C O006 125.9(4) . . ?
O003 C00C C00H 117.0(4) . . ?
O006 C00C C00H 117.0(4) . . ?
C00I C00D C00B 121.9(4) . . ?
C00I C00D C00M 116.8(4) . . ?
C00M C00D C00B 121.3(4) . . ?
O004 C00E C00L 116.3(4) . . ?
O005 C00E O004 126.0(4) . . ?
O005 C00E C00L 117.7(4) . . ?
N007 C00F H00F 118.2 . . ?
N007 C00F C00G 123.5(4) . . ?
C00G C00F H00F 118.2 . . ?
C00B C00G H00G 119.8 . . ?
C00F C00G C00B 120.5(4) . . ?
C00F C00G H00G 119.8 . . ?
C00O C00H C00C 120.2(4) . . ?
C00S C00H C00C 120.8(4) . . ?
C00S C00H C00O 118.9(5) . . ?
C00D C00I H00I 119.9 . . ?
C00K C00I C00D 120.2(4) . . ?
C00K C00I H00I 119.9 . . ?
C00B C00J H00J 119.9 . . ?
C00N C00J C00B 120.3(4) . . ?
C00N C00J H00J 119.9 . . ?
N00A C00K C00I 122.7(4) . . ?
N00A C00K H00K 118.7 . . ?
C00I C00K H00K 118.7 . . ?
C00Q C00L C00E 120.7(4) . . ?
C00Q C00L C00R 118.6(5) . . ?
C00R C00L C00E 120.7(4) . . ?
C00D C00M H00M 120.3 . . ?
C00P C00M C00D 119.4(4) . . ?
C00P C00M H00M 120.3 . . ?
N007 C00N C00J 123.6(4) . . ?
N007 C00N H00N 118.2 . . ?
C00J C00N H00N 118.2 . . ?
C00H C00O H00O 119.6 . . ?
C00U C00O C00H 120.8(5) . . ?
C00U C00O H00O 119.6 . . ?
N00A C00P C00M 124.0(4) . . ?
N00A C00P H00P 118.0 . . ?
C00M C00P H00P 118.0 . . ?
C00L C00Q H00Q 119.6 . . ?
C00L C00Q C00X 120.8(5) . . ?
C00X C00Q H00Q 119.6 . . ?
C00L C00R H00R 119.4 . . ?
C00T C00R C00L 121.3(5) . . ?
C00T C00R H00R 119.4 . . ?
C00H C00S H00S 119.7 . . ?
C00Y C00S C00H 120.7(5) . . ?
C00Y C00S H00S 119.7 . . ?
C00R C00T H00T 121.1 . . ?
C00W C00T C00R 117.8(5) . . ?
C00W C00T H00T 121.1 . . ?
C00O C00U H00U 121.0 . . ?
C00V C00U C00O 118.1(5) . . ?
C00V C00U H00U 121.0 . . ?
F009 C00V C00U 118.2(6) . . ?
F009 C00V C00Y 118.7(6) . . ?
C00U C00V C00Y 123.1(5) . . ?
F008 C00W C00T 118.1(6) . . ?
F008 C00W C00X 118.9(6) . . ?
C00X C00W C00T 123.0(5) . . ?
C00Q C00X H00X 120.7 . . ?
C00W C00X C00Q 118.5(6) . . ?
C00W C00X H00X 120.7 . . ?
C00S C00Y H00Y 120.8 . . ?
C00V C00Y C00S 118.5(5) . . ?
C00V C00Y H00Y 120.8 . . ?

loop_
_geom_bond_atom_site_label_1
_geom_bond_atom_site_label_2
_geom_bond_distance
_geom_bond_site_symmetry_2
_geom_bond_publ_flag
Cu01 Cu01 2.9286(15) 3_676 ?
Cu01 Cu02 2.6575(9) . ?
Cu01 O003 1.949(3) . ?
Cu01 O004 1.941(3) . ?
Cu01 N00A 2.140(4) . ?
Cu02 O005 1.943(3) . ?
Cu02 O006 1.945(3) . ?
Cu02 N007 2.157(3) 1_465 ?
O003 C00C 1.245(5) . ?
O004 C00E 1.261(5) . ?
O005 C00E 1.252(6) . ?
O006 C00C 1.264(5) . ?
N007 Cu02 2.157(3) 1_645 ?
N007 C00F 1.334(6) . ?
N007 C00N 1.333(6) . ?
F008 C00W 1.361(6) . ?
F009 C00V 1.354(6) . ?
N00A C00K 1.342(6) . ?
N00A C00P 1.324(6) . ?
C00B C00D 1.487(6) . ?
C00B C00G 1.397(6) . ?
C00B C00J 1.394(6) . ?
C00C C00H 1.494(6) . ?
C00D C00I 1.379(6) . ?
C00D C00M 1.388(6) . ?
C00E C00L 1.495(6) . ?
C00F H00F 0.9500 . ?
C00F C00G 1.372(6) . ?
C00G H00G 0.9500 . ?
C00H C00O 1.390(7) . ?
C00H C00S 1.389(7) . ?
C00I H00I 0.9500 . ?
C00I C00K 1.376(6) . ?
C00J H00J 0.9500 . ?
C00J C00N 1.377(6) . ?
C00K H00K 0.9500 . ?
C00L C00Q 1.382(7) . ?
C00L C00R 1.391(7) . ?
C00M H00M 0.9500 . ?
C00M C00P 1.371(7) . ?
C00N H00N 0.9500 . ?
C00O H00O 0.9500 . ?
C00O C00U 1.384(7) . ?
C00P H00P 0.9500 . ?
C00Q H00Q 0.9500 . ?
C00Q C00X 1.383(8) . ?
C00R H00R 0.9500 . ?
C00R C00T 1.381(7) . ?
C00S H00S 0.9500 . ?
C00S C00Y 1.378(7) . ?
C00T H00T 0.9500 . ?
C00T C00W 1.368(9) . ?
C00U H00U 0.9500 . ?
C00U C00V 1.365(9) . ?
C00V C00Y 1.368(9) . ?
C00W C00X 1.363(9) . ?
C00X H00X 0.9500 . ?
C00Y H00Y 0.9500 . ?

loop_
_geom_torsion_atom_site_label_1
_geom_torsion_atom_site_label_2
_geom_torsion_atom_site_label_3
_geom_torsion_atom_site_label_4
_geom_torsion
_geom_torsion_site_symmetry_1
_geom_torsion_site_symmetry_2
_geom_torsion_site_symmetry_3
_geom_torsion_site_symmetry_4
_geom_torsion_publ_flag
Cu01 O003 C00C O006 -0.9(7) . . . . ?
Cu01 O003 C00C C00H 179.6(3) . . . . ?
Cu01 O004 C00E O005 -0.9(7) . . . . ?
Cu01 O004 C00E C00L -179.0(3) . . . . ?
Cu01 N00A C00K C00I 174.6(4) . . . . ?
Cu01 N00A C00P C00M -174.4(4) . . . . ?
Cu02 O005 C00E O004 2.9(7) . . . . ?
Cu02 O005 C00E C00L -179.0(3) . . . . ?
Cu02 O006 C00C O003 1.1(7) . . . . ?
Cu02 O006 C00C C00H -179.4(3) . . . . ?
Cu02 N007 C00F C00G 179.8(4) 1_645 . . . ?
Cu02 N007 C00N C00J 179.7(4) 1_645 . . . ?
O003 C00C C00H C00O -0.6(7) . . . . ?
O003 C00C C00H C00S -178.8(5) . . . . ?
O004 C00E C00L C00Q 177.8(5) . . . . ?
O004 C00E C00L C00R 0.9(7) . . . . ?
O005 C00E C00L C00Q -0.4(7) . . . . ?
O005 C00E C00L C00R -177.3(5) . . . . ?
O006 C00C C00H C00O 179.8(5) . . . . ?
O006 C00C C00H C00S 1.6(7) . . . . ?
N007 C00F C00G C00B 0.0(8) . . . . ?
F008 C00W C00X C00Q 178.0(6) . . . . ?
F009 C00V C00Y C00S -179.1(6) . . . . ?
C00B C00D C00I C00K -174.1(4) . . . . ?
C00B C00D C00M C00P 174.3(5) . . . . ?
C00B C00J C00N N007 1.0(9) . . . . ?
C00C C00H C00O C00U -178.1(5) . . . . ?
C00C C00H C00S C00Y 177.8(5) . . . . ?
C00D C00B C00G C00F -177.6(4) . . . . ?
C00D C00B C00J C00N 177.1(5) . . . . ?
C00D C00I C00K N00A -0.2(8) . . . . ?
C00D C00M C00P N00A -0.1(9) . . . . ?
C00E C00L C00Q C00X -175.9(5) . . . . ?
C00E C00L C00R C00T 175.7(5) . . . . ?
C00F N007 C00N C00J 0.3(8) . . . . ?
C00G C00B C00D C00I 169.6(5) . . . . ?
C00G C00B C00D C00M -7.5(7) . . . . ?
C00G C00B C00J C00N -1.7(7) . . . . ?
C00H C00O C00U C00V 0.7(9) . . . . ?
C00H C00S C00Y C00V -0.1(9) . . . . ?
C00I C00D C00M C00P -3.0(7) . . . . ?
C00J C00B C00D C00I -9.1(7) . . . . ?
C00J C00B C00D C00M 173.8(5) . . . . ?
C00J C00B C00G C00F 1.2(7) . . . . ?
C00K N00A C00P C00M 3.1(8) . . . . ?
C00L C00Q C00X C00W 0.4(10) . . . . ?
C00L C00R C00T C00W -0.1(9) . . . . ?
C00M C00D C00I C00K 3.1(7) . . . . ?
C00N N007 C00F C00G -0.8(7) . . . . ?
C00O C00H C00S C00Y -0.4(8) . . . . ?
C00O C00U C00V F009 178.8(6) . . . . ?
C00O C00U C00V C00Y -1.3(10) . . . . ?
C00P N00A C00K C00I -2.9(8) . . . . ?
C00Q C00L C00R C00T -1.2(8) . . . . ?
C00R C00L C00Q C00X 1.0(9) . . . . ?
C00R C00T C00W F008 -178.2(6) . . . . ?
C00R C00T C00W C00X 1.6(10) . . . . ?
C00S C00H C00O C00U 0.1(8) . . . . ?
C00T C00W C00X C00Q -1.8(10) . . . . ?
C00U C00V C00Y C00S 1.0(10) . . . . ?
